data_4104133
loop_
_publ_author_name
'Adam D. Miller'
'John F. Tannaci'
'Samuel A. Johnson'
'Hyuk Lee'
'Jennifer L. McBee'
'T. Don Tilley'

_publ_section_title
;
 Mesityl Alkyne Substituents for Control of Regiochemistry and
 Reversibility in Zirconocene Couplings: New Synthetic Strategies for
 Unsymmetrical Zirconacyclopentadienes and Conjugated Polymers
;
_journal_name_full 'Journal of the American Chemical Society'
_journal_page_first 4917
_journal_page_last 4927
_journal_paper_doi 10.1021/ja809896t
_journal_volume 131
_journal_year 2009
_chemical_formula_moiety 'C30 H26'
_chemical_formula_sum 'C30 H26'
_chemical_formula_weight 386.51
_chemical_name_systematic
; 
 ? 
;
_space_group_IT_number 14
_symmetry_cell_setting monoclinic
_symmetry_space_group_name_Hall '-P 2yn'
_symmetry_space_group_name_H-M 'P 1 21/n 1'
_atom_sites_solution_hydrogens geom
_atom_sites_solution_primary direct
_atom_sites_solution_secondary difmap
_audit_creation_method SHELXL-97
_cell_angle_alpha 90.00
_cell_angle_beta 92.094(2)
_cell_angle_gamma 90.00
_cell_formula_units_Z 2
_cell_length_a 10.4214(15)
_cell_length_b 7.4290(11)
_cell_length_c 14.284(2)
_cell_measurement_reflns_used 1971
_cell_measurement_temperature 146(2)
_cell_measurement_theta_max 28.82
_cell_measurement_theta_min 2.37
_cell_volume 1105.1(3)
_computing_structure_refinement 'SHELXL-97 (Sheldrick, 1997)'
_computing_structure_solution 'SHELXS-97 (Sheldrick, 1990)'
_diffrn_ambient_temperature 146(2)
_diffrn_measured_fraction_theta_full 0.999
_diffrn_measured_fraction_theta_max 0.999
_diffrn_measurement_device_type 'CCD area detector'
_diffrn_measurement_method \w/q-scans
_diffrn_radiation_monochromator graphite
_diffrn_radiation_source 'fine-focus sealed tube'
_diffrn_radiation_type MoK\a
_diffrn_radiation_wavelength 0.71073
_diffrn_reflns_av_R_equivalents 0.0648
_diffrn_reflns_av_sigmaI/netI 0.0482
_diffrn_reflns_limit_h_max 11
_diffrn_reflns_limit_h_min -11
_diffrn_reflns_limit_k_max 8
_diffrn_reflns_limit_k_min -8
_diffrn_reflns_limit_l_max 16
_diffrn_reflns_limit_l_min -11
_diffrn_reflns_number 8050
_diffrn_reflns_theta_full 23.93
_diffrn_reflns_theta_max 23.93
_diffrn_reflns_theta_min 2.38
_diffrn_standards_decay_% 0
_diffrn_standards_interval_count 0
_diffrn_standards_interval_time 0
_diffrn_standards_number 0
_exptl_absorpt_coefficient_mu 0.065
_exptl_absorpt_correction_T_max 0.9903
_exptl_absorpt_correction_T_min 0.9870
_exptl_absorpt_correction_type multi-scan
_exptl_absorpt_process_details 'sadabs, 2004'
_exptl_crystal_colour colorless
_exptl_crystal_density_diffrn 1.161
_exptl_crystal_density_method 'not measured'
_exptl_crystal_description block
_exptl_crystal_F_000 412
_exptl_crystal_size_max 0.20
_exptl_crystal_size_mid 0.20
_exptl_crystal_size_min 0.15
_refine_diff_density_max 0.355
_refine_diff_density_min -0.305
_refine_diff_density_rms 0.045
_refine_ls_extinction_method none
_refine_ls_goodness_of_fit_ref 1.169
_refine_ls_hydrogen_treatment constr
_refine_ls_matrix_type full
_refine_ls_number_parameters 136
_refine_ls_number_reflns 1727
_refine_ls_number_restraints 0
_refine_ls_restrained_S_all 1.169
_refine_ls_R_factor_all 0.0826
_refine_ls_R_factor_gt 0.0556
_refine_ls_shift/su_max 0.000
_refine_ls_shift/su_mean 0.000
_refine_ls_structure_factor_coef Fsqd
_refine_ls_weighting_details 'calc w=1/[\s^2^(Fo^2^)+(0.0644P)^2^+0.2951P] where P=(Fo^2^+2Fc^2^)/3'
_refine_ls_weighting_scheme calc
_refine_ls_wR_factor_gt 0.1423
_refine_ls_wR_factor_ref 0.1563
_reflns_number_gt 1213
_reflns_number_total 1727
_reflns_threshold_expression >2sigma(I)
_cod_data_source_file ja809896t_si_004.cif
_cod_data_source_block adam20m_0ma
_cod_original_sg_symbol_H-M 'P 21/n'
_cod_database_code 4104133

loop_
_symmetry_equiv_pos_as_xyz
'x, y, z'
'-x+1/2, y+1/2, -z+1/2'
'-x, -y, -z'
'x-1/2, -y-1/2, z-1/2'

loop_
_atom_site_label
_atom_site_type_symbol
_atom_site_fract_x
_atom_site_fract_y
_atom_site_fract_z
_atom_site_U_iso_or_equiv
_atom_site_adp_type
_atom_site_occupancy
_atom_site_symmetry_multiplicity
_atom_site_calc_flag
_atom_site_refinement_flags
C1 C 0.5874(2) 0.0747(4) 0.71426(18) 0.0279(7) Uani 1 1 d .
C2 C 0.4146(2) -0.1673(4) 0.58314(18) 0.0281(7) Uani 1 1 d .
C3 C 0.2164(3) -0.2794(4) 0.64114(19) 0.0341(7) Uani 1 1 d .
H3A H 0.1321 -0.2597 0.6576 0.041 Uiso 1 1 calc R
C4 C 0.4986(2) -0.0180(3) 0.55104(17) 0.0239(6) Uani 1 1 d .
C5 C 0.4652(3) -0.3427(4) 0.59007(19) 0.0327(7) Uani 1 1 d .
H5A H 0.5486 -0.3652 0.5721 0.039 Uiso 1 1 calc R
C6 C 0.5775(3) -0.0614(4) 0.8676(2) 0.0381(8) Uani 1 1 d .
H6A H 0.5546 -0.1583 0.9047 0.046 Uiso 1 1 calc R
C7 C 0.5534(2) -0.0673(4) 0.77197(19) 0.0312(7) Uani 1 1 d .
H7A H 0.5137 -0.1682 0.7455 0.037 Uiso 1 1 calc R
C8 C 0.2887(3) -0.1351(4) 0.60784(19) 0.0311(7) Uani 1 1 d .
C9 C 0.5718(2) 0.0817(3) 0.61168(18) 0.0265(7) Uani 1 1 d .
H9A H 0.6206 0.1700 0.5836 0.032 Uiso 1 1 calc R
C10 C 0.6458(3) 0.2239(4) 0.7577(2) 0.0389(8) Uani 1 1 d .
H10A H 0.6698 0.3209 0.7211 0.047 Uiso 1 1 calc R
C11 C 0.3916(3) -0.4817(4) 0.6235(2) 0.0382(8) Uani 1 1 d .
H11A H 0.4254 -0.5973 0.6281 0.046 Uiso 1 1 calc R
C12 C 0.2676(3) -0.4484(4) 0.6499(2) 0.0358(7) Uani 1 1 d .
H12A H 0.2187 -0.5413 0.6737 0.043 Uiso 1 1 calc R
C13 C 0.6688(3) 0.2310(5) 0.8534(2) 0.0479(9) Uani 1 1 d .
H13A H 0.7068 0.3325 0.8806 0.057 Uiso 1 1 calc R
C14 C 0.2323(3) 0.0479(4) 0.5997(2) 0.0419(8) Uani 1 1 d .
H14A H 0.2947 0.1293 0.5758 0.063 Uiso 1 1 calc R
H14B H 0.2074 0.0881 0.6602 0.063 Uiso 1 1 calc R
H14C H 0.1582 0.0446 0.5577 0.063 Uiso 1 1 calc R
C15 C 0.6355(3) 0.0878(5) 0.9084(2) 0.0456(9) Uani 1 1 d .
H15A H 0.6519 0.0913 0.9729 0.055 Uiso 1 1 calc R

loop_
_atom_site_aniso_label
_atom_site_aniso_U_11
_atom_site_aniso_U_22
_atom_site_aniso_U_33
_atom_site_aniso_U_23
_atom_site_aniso_U_13
_atom_site_aniso_U_12
C1 0.0223(14) 0.0390(16) 0.0223(16) -0.0015(13) 0.0000(11) 0.0001(12)
C2 0.0317(16) 0.0373(16) 0.0153(15) -0.0029(12) -0.0007(12) -0.0033(13)
C3 0.0386(17) 0.0391(17) 0.0248(16) 0.0013(13) 0.0043(13) -0.0046(14)
C4 0.0229(13) 0.0280(14) 0.0208(14) 0.0003(12) 0.0012(12) 0.0035(11)
C5 0.0354(16) 0.0348(17) 0.0281(17) -0.0039(13) 0.0040(13) -0.0040(13)
C6 0.0366(17) 0.052(2) 0.0256(18) 0.0074(14) 0.0024(13) 0.0003(15)
C7 0.0326(15) 0.0390(17) 0.0220(16) -0.0011(13) -0.0001(12) -0.0014(13)
C8 0.0338(16) 0.0353(16) 0.0243(16) -0.0022(13) -0.0001(12) 0.0022(13)
C9 0.0267(14) 0.0293(15) 0.0236(16) 0.0011(12) 0.0038(12) 0.0008(12)
C10 0.0370(17) 0.054(2) 0.0257(18) -0.0011(14) -0.0005(13) -0.0153(15)
C11 0.0469(19) 0.0293(16) 0.0381(19) -0.0023(13) -0.0006(15) 0.0008(14)
C12 0.0387(17) 0.0380(17) 0.0308(18) -0.0010(13) 0.0020(13) -0.0064(14)
C13 0.048(2) 0.068(2) 0.0274(19) -0.0060(16) -0.0021(15) -0.0266(17)
C14 0.0431(18) 0.0428(19) 0.0399(19) 0.0068(15) 0.0050(14) 0.0045(15)
C15 0.0388(18) 0.076(2) 0.0214(17) -0.0049(16) -0.0028(13) -0.0100(17)

loop_
_atom_type_symbol
_atom_type_description
_atom_type_scat_dispersion_real
_atom_type_scat_dispersion_imag
_atom_type_scat_source
C C 0.0033 0.0016 'International Tables Vol C Tables 4.2.6.8 and 6.1.1.4'
H H 0.0000 0.0000 'International Tables Vol C Tables 4.2.6.8 and 6.1.1.4'

loop_
_geom_angle_atom_site_label_1
_geom_angle_atom_site_label_2
_geom_angle_atom_site_label_3
_geom_angle
_geom_angle_site_symmetry_1
_geom_angle_site_symmetry_3
C7 C1 C10 117.0(3) . .
C7 C1 C9 126.6(3) . .
C10 C1 C9 116.4(2) . .
C8 C2 C5 119.7(2) . .
C8 C2 C4 121.2(2) . .
C5 C2 C4 119.1(2) . .
C12 C3 C8 121.3(3) . .
C12 C3 H3A 119.4 . .
C8 C3 H3A 119.4 . .
C9 C4 C4 120.0(3) . 3_656
C9 C4 C2 122.1(2) . .
C4 C4 C2 117.9(3) 3_656 .
C11 C5 C2 120.3(3) . .
C11 C5 H5A 119.8 . .
C2 C5 H5A 119.8 . .
C7 C6 C15 120.3(3) . .
C7 C6 H6A 119.9 . .
C15 C6 H6A 119.9 . .
C6 C7 C1 121.4(3) . .
C6 C7 H7A 119.3 . .
C1 C7 H7A 119.3 . .
C2 C8 C3 118.5(3) . .
C2 C8 C14 120.8(2) . .
C3 C8 C14 120.7(2) . .
C4 C9 C1 131.1(2) . .
C4 C9 H9A 114.4 . .
C1 C9 H9A 114.4 . .
C13 C10 C1 121.8(3) . .
C13 C10 H10A 119.1 . .
C1 C10 H10A 119.1 . .
C5 C11 C12 119.8(3) . .
C5 C11 H11A 120.1 . .
C12 C11 H11A 120.1 . .
C3 C12 C11 120.3(3) . .
C3 C12 H12A 119.8 . .
C11 C12 H12A 119.8 . .
C15 C13 C10 119.9(3) . .
C15 C13 H13A 120.1 . .
C10 C13 H13A 120.1 . .
C8 C14 H14A 109.5 . .
C8 C14 H14B 109.5 . .
H14A C14 H14B 109.5 . .
C8 C14 H14C 109.5 . .
H14A C14 H14C 109.5 . .
H14B C14 H14C 109.5 . .
C13 C15 C6 119.7(3) . .
C13 C15 H15A 120.2 . .
C6 C15 H15A 120.2 . .

loop_
_geom_bond_atom_site_label_1
_geom_bond_atom_site_label_2
_geom_bond_distance
_geom_bond_site_symmetry_2
C1 C7 1.392(4) .
C1 C10 1.399(4) .
C1 C9 1.469(4) .
C2 C8 1.392(4) .
C2 C5 1.408(4) .
C2 C4 1.495(4) .
C3 C12 1.368(4) .
C3 C8 1.403(4) .
C3 H3A 0.9300 .
C4 C9 1.354(4) .
C4 C4 1.484(5) 3_656
C5 C11 1.381(4) .
C5 H5A 0.9300 .
C6 C7 1.381(4) .
C6 C15 1.382(4) .
C6 H6A 0.9300 .
C7 H7A 0.9300 .
C8 C14 1.484(4) .
C9 H9A 0.9300 .
C10 C13 1.381(4) .
C10 H10A 0.9300 .
C11 C12 1.382(4) .
C11 H11A 0.9300 .
C12 H12A 0.9300 .
C13 C15 1.375(4) .
C13 H13A 0.9300 .
C14 H14A 0.9600 .
C14 H14B 0.9600 .
C14 H14C 0.9600 .
C15 H15A 0.9300 .

loop_
_geom_torsion_atom_site_label_1
_geom_torsion_atom_site_label_2
_geom_torsion_atom_site_label_3
_geom_torsion_atom_site_label_4
_geom_torsion
_geom_torsion_site_symmetry_1
_geom_torsion_site_symmetry_4
C8 C2 C4 C9 88.6(3) . .
C5 C2 C4 C9 -90.2(3) . .
C8 C2 C4 C4 -92.1(3) . 3_656
C5 C2 C4 C4 89.1(3) . 3_656
C8 C2 C5 C11 -1.7(4) . .
C4 C2 C5 C11 177.1(2) . .
C15 C6 C7 C1 0.5(4) . .
C10 C1 C7 C6 -0.6(4) . .
C9 C1 C7 C6 177.4(2) . .
C5 C2 C8 C3 1.4(4) . .
C4 C2 C8 C3 -177.4(2) . .
C5 C2 C8 C14 -178.9(3) . .
C4 C2 C8 C14 2.3(4) . .
C12 C3 C8 C2 0.3(4) . .
C12 C3 C8 C14 -179.4(3) . .
C4 C4 C9 C1 -179.9(3) 3_656 .
C2 C4 C9 C1 -0.6(4) . .
C7 C1 C9 C4 17.3(4) . .
C10 C1 C9 C4 -164.8(3) . .
C7 C1 C10 C13 -0.1(4) . .
C9 C1 C10 C13 -178.3(3) . .
C2 C5 C11 C12 0.2(4) . .
C8 C3 C12 C11 -1.8(4) . .
C5 C11 C12 C3 1.5(4) . .
C1 C10 C13 C15 0.8(5) . .
C10 C13 C15 C6 -0.9(5) . .
C7 C6 C15 C13 0.2(4) . .
